data_4072118
loop_
_publ_author_name
'Izod, Keith'
'McFarlane, William'
'Wills, Corinne'
'Clegg, William'
'Harrington, Ross W.'

_publ_section_title
;
 Agostic-Type B&#x2212;H&#x00B7;&#x00B7;&#x00B7;Pb Interactions Stabilize
 a Dialkylplumbylene. Structure of and Bonding in
 [{nPr2P(BH3)}(Me3Si)C(CH2)]2Pb
;
_journal_issue 17
_journal_name_full Organometallics
_journal_page_first 4386
_journal_paper_doi 10.1021/om800598b
_journal_volume 27
_journal_year 2008
_chemical_formula_moiety 'C22 H56 B2 P2 Pb Si2'
_chemical_formula_sum 'C22 H56 B2 P2 Pb Si2'
_chemical_formula_weight 667.60
_chemical_name_systematic
;
 ?
;
_space_group_IT_number 2
_symmetry_cell_setting triclinic
_symmetry_space_group_name_Hall '-P 1'
_symmetry_space_group_name_H-M 'P -1'
_atom_sites_solution_hydrogens difmap
_atom_sites_solution_primary direct
_atom_sites_solution_secondary difmap
_audit_creation_method SHELXL-97
_cell_angle_alpha 101.861(1)
_cell_angle_beta 93.528(1)
_cell_angle_gamma 114.037(1)
_cell_formula_units_Z 4
_cell_length_a 11.4623(8)
_cell_length_b 14.0466(12)
_cell_length_c 22.4174(15)
_cell_measurement_reflns_used 9531
_cell_measurement_temperature 150(2)
_cell_measurement_theta_max 28.3
_cell_measurement_theta_min 1.9
_cell_volume 3183.1(4)
_computing_cell_refinement 'Bruker SAINT'
_computing_data_collection 'Bruker SMART'
_computing_data_reduction 'Bruker SAINT'
_computing_molecular_graphics 'Bruker SHELXTL'
_computing_publication_material 'Bruker SHELXTL and local programs'
_computing_structure_refinement 'Bruker SHELXTL'
_computing_structure_solution 'Bruker SHELXTL'
_diffrn_ambient_temperature 150(2)
_diffrn_measured_fraction_theta_full 0.937
_diffrn_measured_fraction_theta_max 0.937
_diffrn_measurement_device_type 'Bruker SMART 1K CCD diffractometer'
_diffrn_measurement_method 'thin-slice \w scans'
_diffrn_radiation_monochromator graphite
_diffrn_radiation_source 'sealed tube'
_diffrn_radiation_type MoK\a
_diffrn_radiation_wavelength 0.71073
_diffrn_reflns_av_R_equivalents 0.0224
_diffrn_reflns_av_sigmaI/netI 0.0321
_diffrn_reflns_limit_h_max 15
_diffrn_reflns_limit_h_min -14
_diffrn_reflns_limit_k_max 18
_diffrn_reflns_limit_k_min -18
_diffrn_reflns_limit_l_max 29
_diffrn_reflns_limit_l_min -29
_diffrn_reflns_number 28521
_diffrn_reflns_theta_full 28.32
_diffrn_reflns_theta_max 28.32
_diffrn_reflns_theta_min 1.88
_diffrn_standards_number 0
_exptl_absorpt_coefficient_mu 5.484
_exptl_absorpt_correction_T_max 0.407
_exptl_absorpt_correction_T_min 0.257
_exptl_absorpt_correction_type multi-scan
_exptl_absorpt_process_details SADABS
_exptl_crystal_colour orange
_exptl_crystal_density_diffrn 1.393
_exptl_crystal_density_method 'not measured'
_exptl_crystal_description block
_exptl_crystal_F_000 1352
_exptl_crystal_size_max 0.34
_exptl_crystal_size_mid 0.30
_exptl_crystal_size_min 0.20
_refine_diff_density_max 1.637
_refine_diff_density_min -0.787
_refine_diff_density_rms 0.093
_refine_ls_extinction_method none
_refine_ls_goodness_of_fit_ref 1.016
_refine_ls_hydrogen_treatment mixed
_refine_ls_matrix_type full
_refine_ls_number_parameters 609
_refine_ls_number_reflns 14842
_refine_ls_number_restraints 0
_refine_ls_restrained_S_all 1.016
_refine_ls_R_factor_all 0.0328
_refine_ls_R_factor_gt 0.0246
_refine_ls_shift/su_max 0.003
_refine_ls_shift/su_mean 0.000
_refine_ls_structure_factor_coef Fsqd
_refine_ls_weighting_details 'calc w=1/[\s^2^(Fo^2^)+(0.0262P)^2^+2.6049P] where P=(Fo^2^+2Fc^2^)/3'
_refine_ls_weighting_scheme calc
_refine_ls_wR_factor_gt 0.0571
_refine_ls_wR_factor_ref 0.0607
_reflns_number_gt 12686
_reflns_number_total 14842
_reflns_threshold_expression I>2\s(I)
_cod_data_source_file om800598b_si_002.cif
_cod_data_source_block ki300_meso-10
_cod_database_code 4072118

loop_
_symmetry_equiv_pos_as_xyz
'x, y, z'
'-x, -y, -z'

loop_
_atom_site_label
_atom_site_type_symbol
_atom_site_fract_x
_atom_site_fract_y
_atom_site_fract_z
_atom_site_U_iso_or_equiv
_atom_site_adp_type
_atom_site_occupancy
_atom_site_symmetry_multiplicity
_atom_site_calc_flag
_atom_site_refinement_flags
_atom_site_disorder_assembly
_atom_site_disorder_group
Pb1 Pb 0.672783(11) 0.625267(9) 0.208123(5) 0.02619(3) Uani 1 1 d . . .
P1 P 0.89883(8) 0.60504(7) 0.13685(4) 0.02885(17) Uani 1 1 d . . .
P2 P 0.76209(8) 0.62293(6) 0.35603(4) 0.02501(15) Uani 1 1 d . . .
Si1 Si 0.64678(9) 0.38984(7) 0.09040(4) 0.03197(19) Uani 1 1 d . . .
Si2 Si 0.48280(8) 0.46481(7) 0.28771(4) 0.03077(19) Uani 1 1 d . . .
B1 B 0.9778(4) 0.7333(3) 0.20426(19) 0.0356(8) Uani 1 1 d . . .
H1A H 1.040(4) 0.719(3) 0.2360(18) 0.047(11) Uiso 1 1 d . . .
H1B H 0.886(4) 0.734(3) 0.2233(19) 0.059(13) Uiso 1 1 d . . .
H1C H 1.029(4) 0.802(4) 0.184(2) 0.061(13) Uiso 1 1 d . . .
B2 B 0.7574(4) 0.7609(3) 0.3665(2) 0.0371(9) Uani 1 1 d . . .
H2A H 0.813(5) 0.815(4) 0.409(2) 0.083(16) Uiso 1 1 d . . .
H2B H 0.662(5) 0.755(4) 0.362(2) 0.069(14) Uiso 1 1 d . . .
H2C H 0.800(4) 0.791(4) 0.325(2) 0.070(14) Uiso 1 1 d . . .
C1 C 0.7588(3) 0.5047(2) 0.15673(13) 0.0248(6) Uani 1 1 d . . .
C2 C 0.8031(3) 0.4697(2) 0.21234(13) 0.0244(6) Uani 1 1 d . . .
H2E H 0.8224 0.4075 0.1964 0.029 Uiso 1 1 calc R . .
H2D H 0.8838 0.5296 0.2369 0.029 Uiso 1 1 calc R . .
C3 C 0.7006(3) 0.4386(2) 0.25453(14) 0.0247(6) Uani 1 1 d . . .
H3D H 0.7331 0.4145 0.2877 0.030 Uiso 1 1 calc R . .
H3E H 0.6215 0.3766 0.2301 0.030 Uiso 1 1 calc R . .
C4 C 0.6632(3) 0.5297(2) 0.28474(13) 0.0229(6) Uani 1 1 d . . .
C5 C 1.0136(4) 0.5474(3) 0.11524(19) 0.0473(9) Uani 1 1 d . . .
H5A H 1.0017 0.4908 0.1374 0.057 Uiso 1 1 calc R . .
H5B H 0.9895 0.5116 0.0705 0.057 Uiso 1 1 calc R . .
C6 C 1.1533(4) 0.6229(4) 0.1276(2) 0.0618(12) Uani 1 1 d . . .
H6A H 1.1763 0.6683 0.1705 0.074 Uiso 1 1 calc R . .
H6B H 1.1706 0.6709 0.0993 0.074 Uiso 1 1 calc R . .
C7 C 1.2368(5) 0.5611(5) 0.1186(2) 0.0686(14) Uani 1 1 d . . .
H7A H 1.3284 0.6123 0.1263 0.103 Uiso 1 1 calc R . .
H7B H 1.2138 0.5159 0.0762 0.103 Uiso 1 1 calc R . .
H7C H 1.2219 0.5155 0.1477 0.103 Uiso 1 1 calc R . .
C8 C 0.8464(3) 0.6404(3) 0.06937(16) 0.0356(7) Uani 1 1 d . . .
H8A H 0.7901 0.5731 0.0379 0.043 Uiso 1 1 calc R . .
H8B H 0.7936 0.6798 0.0817 0.043 Uiso 1 1 calc R . .
C9 C 0.9565(4) 0.7092(4) 0.03998(19) 0.0529(10) Uani 1 1 d . . .
H9A H 1.0190 0.7724 0.0723 0.064 Uiso 1 1 calc R . .
H9B H 1.0026 0.6665 0.0225 0.064 Uiso 1 1 calc R . .
C10 C 0.9089(5) 0.7483(4) -0.0109(2) 0.0587(11) Uani 1 1 d . . .
H10A H 0.9811 0.7843 -0.0317 0.088 Uiso 1 1 calc R . .
H10B H 0.8743 0.7990 0.0072 0.088 Uiso 1 1 calc R . .
H10C H 0.8406 0.6866 -0.0410 0.088 Uiso 1 1 calc R . .
C11 C 0.5254(4) 0.4257(3) 0.05230(19) 0.0487(10) Uani 1 1 d . . .
H11A H 0.5706 0.4870 0.0350 0.073 Uiso 1 1 calc R . .
H11B H 0.4761 0.4450 0.0829 0.073 Uiso 1 1 calc R . .
H11C H 0.4662 0.3638 0.0191 0.073 Uiso 1 1 calc R . .
C12 C 0.5563(4) 0.2617(3) 0.11391(16) 0.0396(8) Uani 1 1 d . . .
H12A H 0.5159 0.2016 0.0769 0.059 Uiso 1 1 calc R . .
H12B H 0.4892 0.2686 0.1371 0.059 Uiso 1 1 calc R . .
H12C H 0.6167 0.2480 0.1400 0.059 Uiso 1 1 calc R . .
C13 C 0.7346(4) 0.3465(3) 0.03009(17) 0.0494(10) Uani 1 1 d . . .
H13A H 0.7821 0.4067 0.0123 0.074 Uiso 1 1 calc R . .
H13B H 0.6719 0.2857 -0.0026 0.074 Uiso 1 1 calc R . .
H13C H 0.7956 0.3244 0.0491 0.074 Uiso 1 1 calc R . .
C14 C 0.9309(3) 0.6459(3) 0.35924(14) 0.0283(6) Uani 1 1 d . . .
H14A H 0.9588 0.6656 0.3208 0.034 Uiso 1 1 calc R . .
H14B H 0.9823 0.7096 0.3939 0.034 Uiso 1 1 calc R . .
C15 C 0.9697(3) 0.5555(3) 0.36691(16) 0.0340(7) Uani 1 1 d . . .
H15A H 0.9416 0.5329 0.4047 0.041 Uiso 1 1 calc R . .
H15B H 0.9251 0.4923 0.3311 0.041 Uiso 1 1 calc R . .
C16 C 1.1152(4) 0.5929(4) 0.3716(3) 0.0730(15) Uani 1 1 d . . .
H16A H 1.1373 0.5346 0.3775 0.109 Uiso 1 1 calc R . .
H16B H 1.1594 0.6558 0.4069 0.109 Uiso 1 1 calc R . .
H16C H 1.1426 0.6124 0.3336 0.109 Uiso 1 1 calc R . .
C17 C 0.7140(3) 0.5610(3) 0.42044(14) 0.0310(7) Uani 1 1 d . . .
H17A H 0.6217 0.5439 0.4219 0.037 Uiso 1 1 calc R . .
H17B H 0.7223 0.4922 0.4123 0.037 Uiso 1 1 calc R . .
C18 C 0.7936(4) 0.6316(3) 0.48377(15) 0.0403(8) Uani 1 1 d . . .
H18A H 0.8857 0.6465 0.4832 0.048 Uiso 1 1 calc R . .
H18B H 0.7877 0.7013 0.4917 0.048 Uiso 1 1 calc R . .
C19 C 0.7472(4) 0.5783(4) 0.53546(17) 0.0530(10) Uani 1 1 d . . .
H19A H 0.8007 0.6257 0.5749 0.080 Uiso 1 1 calc R . .
H19B H 0.7540 0.5097 0.5281 0.080 Uiso 1 1 calc R . .
H19C H 0.6567 0.5651 0.5369 0.080 Uiso 1 1 calc R . .
C20 C 0.3908(4) 0.4228(4) 0.20764(19) 0.0498(10) Uani 1 1 d . . .
H20A H 0.2988 0.3797 0.2077 0.075 Uiso 1 1 calc R . .
H20B H 0.4240 0.3798 0.1798 0.075 Uiso 1 1 calc R . .
H20C H 0.4016 0.4870 0.1935 0.075 Uiso 1 1 calc R . .
C21 C 0.4398(3) 0.3388(3) 0.3151(2) 0.0447(9) Uani 1 1 d . . .
H21A H 0.3469 0.3062 0.3169 0.067 Uiso 1 1 calc R . .
H21B H 0.4890 0.3567 0.3563 0.067 Uiso 1 1 calc R . .
H21C H 0.4611 0.2877 0.2864 0.067 Uiso 1 1 calc R . .
C22 C 0.4162(4) 0.5503(3) 0.3349(2) 0.0487(10) Uani 1 1 d . . .
H22A H 0.3218 0.5108 0.3297 0.073 Uiso 1 1 calc R . .
H22B H 0.4384 0.6166 0.3212 0.073 Uiso 1 1 calc R . .
H22C H 0.4532 0.5684 0.3785 0.073 Uiso 1 1 calc R . .
Pb2 Pb 0.661191(11) 0.143724(9) 0.249069(5) 0.02437(3) Uani 1 1 d . . .
P3 P 0.92845(7) 0.12344(6) 0.19810(4) 0.02469(15) Uani 1 1 d . . .
P4 P 0.68705(8) 0.12593(7) 0.38893(4) 0.02910(17) Uani 1 1 d . . .
Si3 Si 0.65933(9) -0.02400(7) 0.11738(4) 0.02958(18) Uani 1 1 d . . .
Si4 Si 0.45644(9) -0.08180(7) 0.30713(5) 0.0340(2) Uani 1 1 d . . .
B3 B 0.9544(4) 0.2622(3) 0.1860(2) 0.0335(8) Uani 1 1 d . . .
H3A H 0.923(4) 0.294(3) 0.2257(19) 0.047(11) Uiso 1 1 d . . .
H3B H 0.889(5) 0.251(4) 0.144(2) 0.082(16) Uiso 1 1 d . . .
H3C H 1.058(4) 0.306(3) 0.1869(19) 0.056(12) Uiso 1 1 d . . .
B4 B 0.8382(5) 0.2516(3) 0.3830(2) 0.0400(9) Uani 1 1 d . A .
H4A H 0.845(4) 0.319(4) 0.411(2) 0.062(13) Uiso 1 1 d . . .
H4B H 0.821(4) 0.255(3) 0.3310(19) 0.053(12) Uiso 1 1 d . . .
H4C H 0.926(4) 0.246(4) 0.392(2) 0.065(14) Uiso 1 1 d . . .
C23 C 0.7597(3) 0.0383(2) 0.19744(14) 0.0238(6) Uani 1 1 d . . .
C24 C 0.7300(3) -0.0530(2) 0.23157(15) 0.0274(6) Uani 1 1 d . A .
H24A H 0.6442 -0.1121 0.2121 0.033 Uiso 1 1 calc R . .
H24B H 0.7951 -0.0820 0.2256 0.033 Uiso 1 1 calc R . .
C25 C 0.7298(3) -0.0184(2) 0.30113(14) 0.0276(6) Uani 1 1 d . . .
H25A H 0.8169 0.0382 0.3212 0.033 Uiso 1 1 calc R A .
H25B H 0.7126 -0.0809 0.3189 0.033 Uiso 1 1 calc R . .
C26 C 0.6278(3) 0.0253(2) 0.31632(14) 0.0260(6) Uani 1 1 d . A .
C27 C 0.9915(3) 0.0480(3) 0.14317(16) 0.0323(7) Uani 1 1 d . . .
H27A H 0.9802 -0.0187 0.1555 0.039 Uiso 1 1 calc R . .
H27B H 0.9393 0.0263 0.1018 0.039 Uiso 1 1 calc R . .
C28 C 1.1345(3) 0.1102(3) 0.13859(18) 0.0404(8) Uani 1 1 d . . .
H28A H 1.1474 0.1780 0.1274 0.048 Uiso 1 1 calc R . .
H28B H 1.1881 0.1292 0.1793 0.048 Uiso 1 1 calc R . .
C29 C 1.1787(4) 0.0439(4) 0.0903(3) 0.0731(16) Uani 1 1 d . . .
H29A H 1.2663 0.0891 0.0844 0.110 Uiso 1 1 calc R . .
H29B H 1.1193 0.0178 0.0511 0.110 Uiso 1 1 calc R . .
H29C H 1.1788 -0.0175 0.1045 0.110 Uiso 1 1 calc R . .
C30 C 1.0286(3) 0.1501(3) 0.27155(15) 0.0299(7) Uani 1 1 d . . .
H30A H 1.1122 0.2119 0.2730 0.036 Uiso 1 1 calc R . .
H30B H 0.9862 0.1745 0.3047 0.036 Uiso 1 1 calc R . .
C31 C 1.0593(4) 0.0620(3) 0.28856(18) 0.0420(9) Uani 1 1 d . . .
H31A H 0.9776 -0.0029 0.2848 0.050 Uiso 1 1 calc R . .
H31B H 1.1119 0.0425 0.2593 0.050 Uiso 1 1 calc R . .
C32 C 1.1322(4) 0.0984(4) 0.35352(19) 0.0532(11) Uani 1 1 d . . .
H32A H 1.1531 0.0412 0.3625 0.080 Uiso 1 1 calc R . .
H32B H 1.0785 0.1142 0.3828 0.080 Uiso 1 1 calc R . .
H32C H 1.2124 0.1635 0.3575 0.080 Uiso 1 1 calc R . .
C33 C 0.7056(4) 0.0557(3) 0.05844(16) 0.0429(8) Uani 1 1 d . . .
H33A H 0.6488 0.0137 0.0189 0.064 Uiso 1 1 calc R . .
H33B H 0.7956 0.0723 0.0535 0.064 Uiso 1 1 calc R . .
H33C H 0.6966 0.1230 0.0721 0.064 Uiso 1 1 calc R . .
C34 C 0.6597(4) -0.1582(3) 0.08479(19) 0.0460(9) Uani 1 1 d . . .
H34A H 0.6152 -0.1869 0.0419 0.069 Uiso 1 1 calc R . .
H34B H 0.6149 -0.2083 0.1093 0.069 Uiso 1 1 calc R . .
H34C H 0.7492 -0.1494 0.0862 0.069 Uiso 1 1 calc R . .
C35 C 0.4859(3) -0.0506(3) 0.12216(18) 0.0424(8) Uani 1 1 d . . .
H35A H 0.4319 -0.0937 0.0821 0.064 Uiso 1 1 calc R . .
H35B H 0.4793 0.0180 0.1332 0.064 Uiso 1 1 calc R . .
H35C H 0.4562 -0.0900 0.1537 0.064 Uiso 1 1 calc R . .
C36 C 0.7173(4) 0.0679(4) 0.45095(19) 0.0535(11) Uani 0.62(2) 1 d P A 1
H36A H 0.6506 0.0638 0.4776 0.064 Uiso 0.62(2) 1 calc PR A 1
H36B H 0.7016 -0.0072 0.4316 0.064 Uiso 0.62(2) 1 calc PR A 1
C36A C 0.7173(4) 0.0679(4) 0.45095(19) 0.0535(11) Uani 0.38(2) 1 d P A 2
H36C H 0.7068 0.1101 0.4897 0.064 Uiso 0.38(2) 1 calc PR A 2
H36D H 0.6469 -0.0058 0.4428 0.064 Uiso 0.38(2) 1 calc PR A 2
C37 C 0.8386(9) 0.1170(9) 0.4902(6) 0.061(4) Uani 0.62(2) 1 d P A 1
H37A H 0.8434 0.1803 0.5213 0.073 Uiso 0.62(2) 1 calc PR A 1
H37B H 0.9084 0.1428 0.4655 0.073 Uiso 0.62(2) 1 calc PR A 1
C38 C 0.860(2) 0.0387(15) 0.5234(7) 0.059(4) Uani 0.62(2) 1 d P A 1
H38A H 0.9449 0.0755 0.5500 0.076 Uiso 0.62(2) 1 calc PR A 1
H38B H 0.8569 -0.0234 0.4928 0.076 Uiso 0.62(2) 1 calc PR A 1
H38C H 0.7922 0.0142 0.5487 0.076 Uiso 0.62(2) 1 calc PR A 1
C37A C 0.8355(15) 0.0599(18) 0.4631(7) 0.050(4) Uani 0.38(2) 1 d P A 2
H37C H 0.9092 0.1230 0.4566 0.060 Uiso 0.38(2) 1 calc PR A 2
H37D H 0.8328 -0.0064 0.4359 0.060 Uiso 0.38(2) 1 calc PR A 2
C38A C 0.849(3) 0.0557(19) 0.5412(11) 0.041(4) Uani 0.38(2) 1 d P A 2
H38D H 0.9306 0.0518 0.5533 0.053 Uiso 0.38(2) 1 calc PR A 2
H38E H 0.7763 -0.0078 0.5465 0.053 Uiso 0.38(2) 1 calc PR A 2
H38F H 0.8492 0.1210 0.5671 0.053 Uiso 0.38(2) 1 calc PR A 2
C39 C 0.5589(3) 0.1661(3) 0.40855(15) 0.0363(7) Uani 1 1 d . A .
H39A H 0.5419 0.2008 0.3769 0.044 Uiso 1 1 calc R . .
H39B H 0.4790 0.1001 0.4059 0.044 Uiso 1 1 calc R . .
C40 C 0.5844(5) 0.2415(4) 0.47120(19) 0.0609(12) Uani 1 1 d . . .
H40A H 0.6618 0.3093 0.4738 0.073 Uiso 1 1 calc R A .
H40B H 0.6033 0.2084 0.5033 0.073 Uiso 1 1 calc R . .
C41 C 0.4708(5) 0.2676(4) 0.4843(2) 0.0649(13) Uani 1 1 d . A .
H41A H 0.4925 0.3176 0.5252 0.097 Uiso 1 1 calc R . .
H41B H 0.3946 0.2011 0.4834 0.097 Uiso 1 1 calc R . .
H41C H 0.4520 0.3008 0.4529 0.097 Uiso 1 1 calc R . .
C42 C 0.4310(4) -0.2113(3) 0.2531(2) 0.0455(9) Uani 1 1 d . A .
H42A H 0.3472 -0.2680 0.2555 0.068 Uiso 1 1 calc R . .
H42B H 0.5002 -0.2312 0.2647 0.068 Uiso 1 1 calc R . .
H42C H 0.4321 -0.2028 0.2108 0.068 Uiso 1 1 calc R . .
C43 C 0.3364(4) -0.0363(3) 0.2778(2) 0.0505(10) Uani 1 1 d . A .
H43A H 0.2485 -0.0926 0.2739 0.076 Uiso 1 1 calc R . .
H43B H 0.3522 -0.0223 0.2373 0.076 Uiso 1 1 calc R . .
H43C H 0.3457 0.0299 0.3068 0.076 Uiso 1 1 calc R . .
C44 C 0.4132(4) -0.1240(4) 0.3801(2) 0.0588(12) Uani 1 1 d . A .
H44A H 0.3248 -0.1813 0.3719 0.088 Uiso 1 1 calc R . .
H44B H 0.4186 -0.0620 0.4118 0.088 Uiso 1 1 calc R . .
H44C H 0.4736 -0.1505 0.3948 0.088 Uiso 1 1 calc R . .

loop_
_atom_site_aniso_label
_atom_site_aniso_U_11
_atom_site_aniso_U_22
_atom_site_aniso_U_33
_atom_site_aniso_U_23
_atom_site_aniso_U_13
_atom_site_aniso_U_12
Pb1 0.03237(6) 0.02371(6) 0.03041(6) 0.01108(5) 0.00695(5) 0.01756(5)
P1 0.0332(4) 0.0274(4) 0.0268(4) 0.0060(3) 0.0082(3) 0.0140(3)
P2 0.0296(4) 0.0224(4) 0.0262(4) 0.0064(3) 0.0053(3) 0.0140(3)
Si1 0.0446(5) 0.0223(4) 0.0263(4) 0.0056(3) -0.0020(4) 0.0131(4)
Si2 0.0247(4) 0.0332(5) 0.0394(5) 0.0155(4) 0.0071(4) 0.0142(4)
B1 0.038(2) 0.031(2) 0.034(2) 0.0065(16) 0.0093(17) 0.0111(17)
B2 0.047(2) 0.0264(19) 0.041(2) 0.0053(17) 0.0093(18) 0.0197(17)
C1 0.0315(15) 0.0224(14) 0.0227(14) 0.0047(11) 0.0004(12) 0.0150(12)
C2 0.0321(15) 0.0221(14) 0.0249(15) 0.0072(11) 0.0054(12) 0.0168(12)
C3 0.0298(15) 0.0215(14) 0.0266(15) 0.0082(12) 0.0043(12) 0.0137(12)
C4 0.0246(14) 0.0228(14) 0.0250(14) 0.0094(11) 0.0048(11) 0.0123(12)
C5 0.047(2) 0.058(2) 0.043(2) 0.0049(18) 0.0126(17) 0.031(2)
C6 0.057(3) 0.072(3) 0.060(3) 0.000(2) 0.008(2) 0.038(2)
C7 0.071(3) 0.108(4) 0.049(3) 0.005(3) 0.006(2) 0.067(3)
C8 0.0442(19) 0.0308(17) 0.0322(17) 0.0119(14) 0.0094(15) 0.0142(15)
C9 0.051(2) 0.062(3) 0.043(2) 0.026(2) 0.0150(18) 0.015(2)
C10 0.076(3) 0.056(3) 0.050(2) 0.032(2) 0.022(2) 0.023(2)
C11 0.055(2) 0.036(2) 0.047(2) 0.0112(17) -0.0178(18) 0.0143(18)
C12 0.052(2) 0.0233(16) 0.0348(18) 0.0049(14) -0.0021(16) 0.0097(15)
C13 0.073(3) 0.0333(19) 0.0324(19) 0.0021(15) 0.0118(18) 0.0159(19)
C14 0.0287(15) 0.0298(16) 0.0264(15) 0.0067(12) 0.0024(12) 0.0131(13)
C15 0.0310(17) 0.0384(18) 0.0385(18) 0.0128(15) 0.0029(14) 0.0197(15)
C16 0.037(2) 0.084(4) 0.113(4) 0.040(3) 0.010(3) 0.034(2)
C17 0.0341(17) 0.0326(17) 0.0296(16) 0.0117(13) 0.0097(13) 0.0151(14)
C18 0.051(2) 0.040(2) 0.0273(17) 0.0070(15) 0.0054(15) 0.0176(17)
C19 0.071(3) 0.057(3) 0.0289(19) 0.0120(18) 0.0084(18) 0.024(2)
C20 0.0299(19) 0.059(3) 0.055(2) 0.018(2) -0.0042(17) 0.0144(18)
C21 0.0306(18) 0.037(2) 0.065(3) 0.0252(18) 0.0104(17) 0.0077(15)
C22 0.037(2) 0.054(2) 0.070(3) 0.024(2) 0.0210(19) 0.0283(18)
Pb2 0.03110(6) 0.02265(6) 0.02602(6) 0.00802(4) 0.00595(4) 0.01700(5)
P3 0.0244(4) 0.0240(4) 0.0298(4) 0.0102(3) 0.0078(3) 0.0123(3)
P4 0.0346(4) 0.0300(4) 0.0271(4) 0.0133(3) 0.0081(3) 0.0149(3)
Si3 0.0310(4) 0.0278(4) 0.0294(5) 0.0020(4) 0.0030(4) 0.0148(4)
Si4 0.0293(4) 0.0279(5) 0.0443(5) 0.0088(4) 0.0150(4) 0.0106(4)
B3 0.037(2) 0.0283(19) 0.039(2) 0.0147(16) 0.0100(17) 0.0139(16)
B4 0.048(2) 0.030(2) 0.032(2) 0.0089(16) 0.0100(18) 0.0064(18)
C23 0.0236(14) 0.0233(14) 0.0270(15) 0.0057(12) 0.0052(11) 0.0127(12)
C24 0.0271(15) 0.0217(14) 0.0383(17) 0.0106(13) 0.0108(13) 0.0131(12)
C25 0.0318(16) 0.0260(15) 0.0353(17) 0.0167(13) 0.0123(13) 0.0174(13)
C26 0.0278(15) 0.0225(14) 0.0316(16) 0.0097(12) 0.0093(12) 0.0125(12)
C27 0.0294(16) 0.0322(17) 0.0403(19) 0.0106(14) 0.0141(14) 0.0163(14)
C28 0.0303(17) 0.040(2) 0.050(2) 0.0097(16) 0.0153(15) 0.0136(15)
C29 0.039(2) 0.067(3) 0.095(4) -0.007(3) 0.036(2) 0.014(2)
C30 0.0231(15) 0.0364(17) 0.0332(17) 0.0135(14) 0.0049(12) 0.0134(13)
C31 0.0387(19) 0.054(2) 0.049(2) 0.0266(19) 0.0116(16) 0.0290(18)
C32 0.053(2) 0.080(3) 0.051(2) 0.040(2) 0.0145(19) 0.039(2)
C33 0.050(2) 0.051(2) 0.0309(18) 0.0082(16) 0.0059(16) 0.0252(18)
C34 0.054(2) 0.0317(19) 0.047(2) -0.0052(16) 0.0027(18) 0.0216(17)
C35 0.0333(18) 0.048(2) 0.042(2) 0.0034(17) -0.0008(15) 0.0183(16)
C36 0.044(2) 0.080(3) 0.051(2) 0.048(2) 0.0146(18) 0.026(2)
C36A 0.044(2) 0.080(3) 0.051(2) 0.048(2) 0.0146(18) 0.026(2)
C37 0.059(5) 0.048(5) 0.056(6) 0.029(5) -0.022(4) 0.002(4)
C38 0.062(6) 0.099(9) 0.029(7) 0.032(6) 0.009(5) 0.041(6)
C37A 0.071(8) 0.072(11) 0.038(7) 0.027(7) 0.021(6) 0.052(8)
C38A 0.040(7) 0.058(9) 0.031(11) 0.037(8) 0.007(7) 0.016(7)
C39 0.045(2) 0.0389(19) 0.0297(17) 0.0048(14) 0.0055(15) 0.0246(16)
C40 0.064(3) 0.077(3) 0.033(2) -0.008(2) 0.0084(19) 0.032(2)
C41 0.081(3) 0.070(3) 0.046(3) -0.004(2) 0.023(2) 0.041(3)
C42 0.039(2) 0.0263(17) 0.067(3) 0.0123(17) 0.0189(18) 0.0086(15)
C43 0.0308(19) 0.047(2) 0.067(3) -0.004(2) -0.0007(18) 0.0198(17)
C44 0.053(2) 0.051(2) 0.059(3) 0.021(2) 0.028(2) 0.003(2)

loop_
_atom_type_symbol
_atom_type_description
_atom_type_scat_dispersion_real
_atom_type_scat_dispersion_imag
_atom_type_scat_source
C C 0.0033 0.0016 'International Tables Vol C Tables 4.2.6.8 and 6.1.1.4'
H H 0.0000 0.0000 'International Tables Vol C Tables 4.2.6.8 and 6.1.1.4'
Si Si 0.0817 0.0704 'International Tables Vol C Tables 4.2.6.8 and 6.1.1.4'
P P 0.1023 0.0942 'International Tables Vol C Tables 4.2.6.8 and 6.1.1.4'
Pb Pb -3.3944 10.1111 'International Tables Vol C Tables 4.2.6.8 and 6.1.1.4'
B B 0.0013 0.0007 'International Tables Vol C Tables 4.2.6.8 and 6.1.1.4'

loop_
_geom_angle_atom_site_label_1
_geom_angle_atom_site_label_2
_geom_angle_atom_site_label_3
_geom_angle
H1B Pb1 C1 78.0(11)
H1B Pb1 C4 101.2(11)
C1 Pb1 C4 81.81(10)
B1 P1 C1 110.52(16)
B1 P1 C5 111.92(19)
B1 P1 C8 108.70(17)
C1 P1 C5 109.45(17)
C1 P1 C8 108.50(15)
C5 P1 C8 107.64(18)
B2 P2 C4 111.48(17)
B2 P2 C14 107.50(17)
B2 P2 C17 113.70(17)
C4 P2 C14 111.92(14)
C4 P2 C17 109.21(14)
C14 P2 C17 102.73(14)
C1 Si1 C11 111.03(15)
C1 Si1 C12 113.30(15)
C1 Si1 C13 113.13(17)
C11 Si1 C12 108.22(18)
C11 Si1 C13 108.7(2)
C12 Si1 C13 101.95(17)
C4 Si2 C20 108.97(16)
C4 Si2 C21 109.95(14)
C4 Si2 C22 116.90(16)
C20 Si2 C21 106.69(19)
C20 Si2 C22 105.18(19)
C21 Si2 C22 108.62(18)
P1 B1 H1A 107(2)
P1 B1 H1B 100(2)
P1 B1 H1C 107(2)
H1A B1 H1B 113(3)
H1A B1 H1C 115(3)
H1B B1 H1C 114(3)
P2 B2 H2A 112(3)
P2 B2 H2B 113(2)
P2 B2 H2C 104(2)
H2A B2 H2B 111(4)
H2A B2 H2C 111(4)
H2B B2 H2C 106(3)
Pb1 C1 P1 97.49(12)
Pb1 C1 Si1 116.54(14)
Pb1 C1 C2 101.02(17)
P1 C1 Si1 115.86(16)
P1 C1 C2 109.1(2)
Si1 C1 C2 114.7(2)
C1 C2 H2E 109.1
C1 C2 H2D 109.1
C1 C2 C3 112.7(2)
H2E C2 H2D 107.8
H2E C2 C3 109.1
H2D C2 C3 109.1
C2 C3 H3D 108.5
C2 C3 H3E 108.5
C2 C3 C4 115.0(2)
H3D C3 H3E 107.5
H3D C3 C4 108.5
H3E C3 C4 108.5
Pb1 C4 P2 109.26(13)
Pb1 C4 Si2 102.20(12)
Pb1 C4 C3 104.17(17)
P2 C4 Si2 114.54(15)
P2 C4 C3 117.7(2)
Si2 C4 C3 107.3(2)
P1 C5 H5A 108.0
P1 C5 H5B 108.0
P1 C5 C6 117.1(3)
H5A C5 H5B 107.3
H5A C5 C6 108.0
H5B C5 C6 108.0
C5 C6 H6A 109.5
C5 C6 H6B 109.5
C5 C6 C7 110.8(4)
H6A C6 H6B 108.1
H6A C6 C7 109.5
H6B C6 C7 109.5
C6 C7 H7A 109.5
C6 C7 H7B 109.5
C6 C7 H7C 109.5
H7A C7 H7B 109.5
H7A C7 H7C 109.5
H7B C7 H7C 109.5
P1 C8 H8A 108.6
P1 C8 H8B 108.6
P1 C8 C9 114.6(3)
H8A C8 H8B 107.6
H8A C8 C9 108.6
H8B C8 C9 108.6
C8 C9 H9A 109.1
C8 C9 H9B 109.1
C8 C9 C10 112.6(3)
H9A C9 H9B 107.8
H9A C9 C10 109.1
H9B C9 C10 109.1
C9 C10 H10A 109.5
C9 C10 H10B 109.5
C9 C10 H10C 109.5
H10A C10 H10B 109.5
H10A C10 H10C 109.5
H10B C10 H10C 109.5
Si1 C11 H11A 109.5
Si1 C11 H11B 109.5
Si1 C11 H11C 109.5
H11A C11 H11B 109.5
H11A C11 H11C 109.5
H11B C11 H11C 109.5
Si1 C12 H12A 109.5
Si1 C12 H12B 109.5
Si1 C12 H12C 109.5
H12A C12 H12B 109.5
H12A C12 H12C 109.5
H12B C12 H12C 109.5
Si1 C13 H13A 109.5
Si1 C13 H13B 109.5
Si1 C13 H13C 109.5
H13A C13 H13B 109.5
H13A C13 H13C 109.5
H13B C13 H13C 109.5
P2 C14 H14A 107.4
P2 C14 H14B 107.4
P2 C14 C15 119.6(2)
H14A C14 H14B 106.9
H14A C14 C15 107.4
H14B C14 C15 107.4
C14 C15 H15A 109.4
C14 C15 H15B 109.4
C14 C15 C16 111.2(3)
H15A C15 H15B 108.0
H15A C15 C16 109.4
H15B C15 C16 109.4
C15 C16 H16A 109.5
C15 C16 H16B 109.5
C15 C16 H16C 109.5
H16A C16 H16B 109.5
H16A C16 H16C 109.5
H16B C16 H16C 109.5
P2 C17 H17A 108.7
P2 C17 H17B 108.7
P2 C17 C18 114.3(2)
H17A C17 H17B 107.6
H17A C17 C18 108.7
H17B C17 C18 108.7
C17 C18 H18A 109.2
C17 C18 H18B 109.2
C17 C18 C19 112.1(3)
H18A C18 H18B 107.9
H18A C18 C19 109.2
H18B C18 C19 109.2
C18 C19 H19A 109.5
C18 C19 H19B 109.5
C18 C19 H19C 109.5
H19A C19 H19B 109.5
H19A C19 H19C 109.5
H19B C19 H19C 109.5
Si2 C20 H20A 109.5
Si2 C20 H20B 109.5
Si2 C20 H20C 109.5
H20A C20 H20B 109.5
H20A C20 H20C 109.5
H20B C20 H20C 109.5
Si2 C21 H21A 109.5
Si2 C21 H21B 109.5
Si2 C21 H21C 109.5
H21A C21 H21B 109.5
H21A C21 H21C 109.5
H21B C21 H21C 109.5
Si2 C22 H22A 109.5
Si2 C22 H22B 109.5
Si2 C22 H22C 109.5
H22A C22 H22B 109.5
H22A C22 H22C 109.5
H22B C22 H22C 109.5
H4B Pb2 C23 101.1(10)
H4B Pb2 C26 79.8(10)
C23 Pb2 C26 82.42(10)
B3 P3 C23 112.13(16)
B3 P3 C27 115.01(16)
B3 P3 C30 106.18(17)
C23 P3 C27 108.40(14)
C23 P3 C30 111.95(14)
C27 P3 C30 102.83(15)
B4 P4 C26 110.94(16)
B4 P4 C36 112.6(2)
B4 P4 C39 109.0(2)
C26 P4 C36 110.36(19)
C26 P4 C39 108.05(15)
C36 P4 C39 105.58(18)
C23 Si3 C33 117.51(16)
C23 Si3 C34 109.65(16)
C23 Si3 C35 109.80(15)
C33 Si3 C34 107.53(18)
C33 Si3 C35 105.13(17)
C34 Si3 C35 106.63(18)
C26 Si4 C42 112.04(15)
C26 Si4 C43 111.02(16)
C26 Si4 C44 113.57(17)
C42 Si4 C43 108.52(19)
C42 Si4 C44 102.18(19)
C43 Si4 C44 109.1(2)
P3 B3 H3A 102(2)
P3 B3 H3B 110(3)
P3 B3 H3C 106(2)
H3A B3 H3B 109(3)
H3A B3 H3C 112(3)
H3B B3 H3C 117(3)
P4 B4 H4A 112(3)
P4 B4 H4B 104(2)
P4 B4 H4C 114(2)
H4A B4 H4B 110(3)
H4A B4 H4C 108(3)
H4B B4 H4C 109(3)
Pb2 C23 P3 109.58(13)
Pb2 C23 Si3 103.78(12)
Pb2 C23 C24 103.52(17)
P3 C23 Si3 113.91(15)
P3 C23 C24 117.0(2)
Si3 C23 C24 107.8(2)
C23 C24 H24A 108.6
C23 C24 H24B 108.6
C23 C24 C25 114.8(2)
H24A C24 H24B 107.5
H24A C24 C25 108.6
H24B C24 C25 108.6
C24 C25 H25A 108.9
C24 C25 H25B 108.9
C24 C25 C26 113.4(2)
H25A C25 H25B 107.7
H25A C25 C26 108.9
H25B C25 C26 108.9
Pb2 C26 P4 98.20(12)
Pb2 C26 Si4 115.42(14)
Pb2 C26 C25 101.05(17)
P4 C26 Si4 115.74(16)
P4 C26 C25 109.4(2)
Si4 C26 C25 114.9(2)
P3 C27 H27A 108.7
P3 C27 H27B 108.7
P3 C27 C28 114.4(2)
H27A C27 H27B 107.6
H27A C27 C28 108.7
H27B C27 C28 108.7
C27 C28 H28A 109.3
C27 C28 H28B 109.3
C27 C28 C29 111.4(3)
H28A C28 H28B 108.0
H28A C28 C29 109.3
H28B C28 C29 109.3
C28 C29 H29A 109.5
C28 C29 H29B 109.5
C28 C29 H29C 109.5
H29A C29 H29B 109.5
H29A C29 H29C 109.5
H29B C29 H29C 109.5
P3 C30 H30A 107.2
P3 C30 H30B 107.2
P3 C30 C31 120.6(3)
H30A C30 H30B 106.8
H30A C30 C31 107.2
H30B C30 C31 107.2
C30 C31 H31A 109.3
C30 C31 H31B 109.3
C30 C31 C32 111.5(3)
H31A C31 H31B 108.0
H31A C31 C32 109.3
H31B C31 C32 109.3
C31 C32 H32A 109.5
C31 C32 H32B 109.5
C31 C32 H32C 109.5
H32A C32 H32B 109.5
H32A C32 H32C 109.5
H32B C32 H32C 109.5
Si3 C33 H33A 109.5
Si3 C33 H33B 109.5
Si3 C33 H33C 109.5
H33A C33 H33B 109.5
H33A C33 H33C 109.5
H33B C33 H33C 109.5
Si3 C34 H34A 109.5
Si3 C34 H34B 109.5
Si3 C34 H34C 109.5
H34A C34 H34B 109.5
H34A C34 H34C 109.5
H34B C34 H34C 109.5
Si3 C35 H35A 109.5
Si3 C35 H35B 109.5
Si3 C35 H35C 109.5
H35A C35 H35B 109.5
H35A C35 H35C 109.5
H35B C35 H35C 109.5
P4 C36 H36A 107.2
P4 C36 H36B 107.2
P4 C36 C37 120.6(4)
H36A C36 H36B 106.8
H36A C36 C37 107.2
H36B C36 C37 107.2
C36 C37 H37A 109.2
C36 C37 H37B 109.2
C36 C37 C38 111.8(10)
H37A C37 H37B 107.9
H37A C37 C38 109.2
H37B C37 C38 109.2
C37 C38 H38A 109.5
C37 C38 H38B 109.5
C37 C38 H38C 109.5
H38A C38 H38B 109.5
H38A C38 H38C 109.5
H38B C38 H38C 109.5
H37C C37A H37D 108.9
H37C C37A C38A 110.8
H37D C37A C38A 110.8
C37A C38A H38D 109.5
C37A C38A H38E 109.5
C37A C38A H38F 109.5
H38D C38A H38E 109.5
H38D C38A H38F 109.5
H38E C38A H38F 109.5
P4 C39 H39A 108.2
P4 C39 H39B 108.2
P4 C39 C40 116.3(3)
H39A C39 H39B 107.4
H39A C39 C40 108.2
H39B C39 C40 108.2
C39 C40 H40A 109.1
C39 C40 H40B 109.1
C39 C40 C41 112.6(4)
H40A C40 H40B 107.8
H40A C40 C41 109.1
H40B C40 C41 109.1
C40 C41 H41A 109.5
C40 C41 H41B 109.5
C40 C41 H41C 109.5
H41A C41 H41B 109.5
H41A C41 H41C 109.5
H41B C41 H41C 109.5
Si4 C42 H42A 109.5
Si4 C42 H42B 109.5
Si4 C42 H42C 109.5
H42A C42 H42B 109.5
H42A C42 H42C 109.5
H42B C42 H42C 109.5
Si4 C43 H43A 109.5
Si4 C43 H43B 109.5
Si4 C43 H43C 109.5
H43A C43 H43B 109.5
H43A C43 H43C 109.5
H43B C43 H43C 109.5
Si4 C44 H44A 109.5
Si4 C44 H44B 109.5
Si4 C44 H44C 109.5
H44A C44 H44B 109.5
H44A C44 H44C 109.5
H44B C44 H44C 109.5

loop_
_geom_bond_atom_site_label_1
_geom_bond_atom_site_label_2
_geom_bond_distance
Pb1 H1B 2.25(4)
Pb1 C1 2.422(3)
Pb1 C4 2.369(3)
P1 B1 1.932(4)
P1 C1 1.807(3)
P1 C5 1.845(4)
P1 C8 1.826(3)
P2 B2 1.927(4)
P2 C4 1.806(3)
P2 C14 1.822(3)
P2 C17 1.835(3)
Si1 C1 1.885(3)
Si1 C11 1.876(4)
Si1 C12 1.879(3)
Si1 C13 1.882(4)
Si2 C4 1.902(3)
Si2 C20 1.873(4)
Si2 C21 1.878(4)
Si2 C22 1.862(4)
B1 H1A 1.08(4)
B1 H1B 1.16(4)
B1 H1C 1.12(4)
B2 H2A 1.05(5)
B2 H2B 1.06(5)
B2 H2C 1.15(5)
C1 C2 1.559(4)
C2 H2E 0.990
C2 H2D 0.990
C2 C3 1.534(4)
C3 H3D 0.990
C3 H3E 0.990
C3 C4 1.551(4)
C5 H5A 0.990
C5 H5B 0.990
C5 C6 1.485(6)
C6 H6A 0.990
C6 H6B 0.990
C6 C7 1.530(6)
C7 H7A 0.980
C7 H7B 0.980
C7 H7C 0.980
C8 H8A 0.990
C8 H8B 0.990
C8 C9 1.527(5)
C9 H9A 0.990
C9 H9B 0.990
C9 C10 1.525(6)
C10 H10A 0.980
C10 H10B 0.980
C10 H10C 0.980
C11 H11A 0.980
C11 H11B 0.980
C11 H11C 0.980
C12 H12A 0.980
C12 H12B 0.980
C12 H12C 0.980
C13 H13A 0.980
C13 H13B 0.980
C13 H13C 0.980
C14 H14A 0.990
C14 H14B 0.990
C14 C15 1.543(4)
C15 H15A 0.990
C15 H15B 0.990
C15 C16 1.520(5)
C16 H16A 0.980
C16 H16B 0.980
C16 H16C 0.980
C17 H17A 0.990
C17 H17B 0.990
C17 C18 1.535(5)
C18 H18A 0.990
C18 H18B 0.990
C18 C19 1.515(5)
C19 H19A 0.980
C19 H19B 0.980
C19 H19C 0.980
C20 H20A 0.980
C20 H20B 0.980
C20 H20C 0.980
C21 H21A 0.980
C21 H21B 0.980
C21 H21C 0.980
C22 H22A 0.980
C22 H22B 0.980
C22 H22C 0.980
Pb2 H4B 2.29(4)
Pb2 C23 2.372(3)
Pb2 C26 2.402(3)
P3 B3 1.928(4)
P3 C23 1.810(3)
P3 C27 1.833(3)
P3 C30 1.825(3)
P4 B4 1.941(4)
P4 C26 1.801(3)
P4 C36 1.832(4)
P4 C39 1.822(3)
Si3 C23 1.895(3)
Si3 C33 1.868(4)
Si3 C34 1.878(4)
Si3 C35 1.882(4)
Si4 C26 1.892(3)
Si4 C42 1.865(4)
Si4 C43 1.874(4)
Si4 C44 1.880(4)
B3 H3A 1.06(4)
B3 H3B 1.11(5)
B3 H3C 1.09(4)
B4 H4A 0.99(5)
B4 H4B 1.18(4)
B4 H4C 1.05(5)
C23 C24 1.558(4)
C24 H24A 0.990
C24 H24B 0.990
C24 C25 1.535(4)
C25 H25A 0.990
C25 H25B 0.990
C25 C26 1.552(4)
C27 H27A 0.990
C27 H27B 0.990
C27 C28 1.534(4)
C28 H28A 0.990
C28 H28B 0.990
C28 C29 1.526(5)
C29 H29A 0.980
C29 H29B 0.980
C29 H29C 0.980
C30 H30A 0.990
C30 H30B 0.990
C30 C31 1.528(4)
C31 H31A 0.990
C31 H31B 0.990
C31 C32 1.509(5)
C32 H32A 0.980
C32 H32B 0.980
C32 H32C 0.980
C33 H33A 0.980
C33 H33B 0.980
C33 H33C 0.980
C34 H34A 0.980
C34 H34B 0.980
C34 H34C 0.980
C35 H35A 0.980
C35 H35B 0.980
C35 H35C 0.980
C36 H36A 0.990
C36 H36B 0.990
C36 C37 1.415(8)
C37 H37A 0.990
C37 H37B 0.990
C37 C38 1.536(19)
C38 H38A 0.980
C38 H38B 0.980
C38 H38C 0.980
C37A H37C 0.990
C37A H37D 0.990
C37A C38A 1.76(3)
C38A H38D 0.980
C38A H38E 0.980
C38A H38F 0.980
C39 H39A 0.990
C39 H39B 0.990
C39 C40 1.506(5)
C40 H40A 0.990
C40 H40B 0.990
C40 C41 1.519(6)
C41 H41A 0.980
C41 H41B 0.980
C41 H41C 0.980
C42 H42A 0.980
C42 H42B 0.980
C42 H42C 0.980
C43 H43A 0.980
C43 H43B 0.980
C43 H43C 0.980
C44 H44A 0.980
C44 H44B 0.980
C44 H44C 0.980

loop_
_geom_torsion_atom_site_label_1
_geom_torsion_atom_site_label_2
_geom_torsion_atom_site_label_3
_geom_torsion_atom_site_label_4
_geom_torsion
B1 P1 C1 Pb1 40.85(18)
B1 P1 C1 Si1 165.22(18)
B1 P1 C1 C2 -63.6(2)
C5 P1 C1 Pb1 164.55(15)
C5 P1 C1 Si1 -71.1(2)
C5 P1 C1 C2 60.1(2)
C8 P1 C1 Pb1 -78.25(15)
C8 P1 C1 Si1 46.1(2)
C8 P1 C1 C2 177.3(2)
C11 Si1 C1 Pb1 27.8(2)
C11 Si1 C1 P1 -86.0(2)
C11 Si1 C1 C2 145.5(2)
C12 Si1 C1 Pb1 -94.21(18)
C12 Si1 C1 P1 151.96(18)
C12 Si1 C1 C2 23.5(3)
C13 Si1 C1 Pb1 150.39(17)
C13 Si1 C1 P1 36.6(2)
C13 Si1 C1 C2 -91.9(2)
C4 Pb1 C1 P1 -131.16(13)
C4 Pb1 C1 Si1 104.96(16)
C4 Pb1 C1 C2 -19.98(18)
Pb1 C1 C2 C3 46.2(3)
P1 C1 C2 C3 148.1(2)
Si1 C1 C2 C3 -80.0(3)
C1 C2 C3 C4 -60.6(3)
C2 C3 C4 Pb1 35.5(3)
C2 C3 C4 P2 -85.6(3)
C2 C3 C4 Si2 143.4(2)
B2 P2 C4 Pb1 34.7(2)
B2 P2 C4 Si2 -79.3(2)
B2 P2 C4 C3 153.1(2)
C14 P2 C4 Pb1 -85.78(15)
C14 P2 C4 Si2 160.29(15)
C14 P2 C4 C3 32.7(3)
C17 P2 C4 Pb1 161.15(13)
C17 P2 C4 Si2 47.22(19)
C17 P2 C4 C3 -80.4(2)
C20 Si2 C4 Pb1 37.11(19)
C20 Si2 C4 P2 155.12(18)
C20 Si2 C4 C3 -72.2(2)
C21 Si2 C4 Pb1 153.71(16)
C21 Si2 C4 P2 -88.3(2)
C21 Si2 C4 C3 44.4(2)
C22 Si2 C4 Pb1 -81.89(19)
C22 Si2 C4 P2 36.1(2)
C22 Si2 C4 C3 168.8(2)
C1 Pb1 C4 P2 119.96(14)
C1 Pb1 C4 Si2 -118.32(14)
C1 Pb1 C4 C3 -6.66(18)
B1 P1 C5 C6 -27.3(4)
C1 P1 C5 C6 -150.2(3)
C8 P1 C5 C6 92.1(4)
P1 C5 C6 C7 169.4(3)
B1 P1 C8 C9 70.1(3)
C1 P1 C8 C9 -169.6(3)
C5 P1 C8 C9 -51.3(3)
P1 C8 C9 C10 -172.8(3)
B2 P2 C14 C15 166.3(3)
C4 P2 C14 C15 -70.9(3)
C17 P2 C14 C15 46.1(3)
P2 C14 C15 C16 -177.2(3)
B2 P2 C17 C18 -56.2(3)
C4 P2 C17 C18 178.6(2)
C14 P2 C17 C18 59.6(3)
P2 C17 C18 C19 178.1(3)
B3 P3 C23 Pb2 -38.8(2)
B3 P3 C23 Si3 76.9(2)
B3 P3 C23 C24 -156.2(2)
C27 P3 C23 Pb2 -166.86(14)
C27 P3 C23 Si3 -51.12(19)
C27 P3 C23 C24 75.8(3)
C30 P3 C23 Pb2 80.42(16)
C30 P3 C23 Si3 -163.85(15)
C30 P3 C23 C24 -37.0(3)
C33 Si3 C23 Pb2 86.71(17)
C33 Si3 C23 P3 -32.4(2)
C33 Si3 C23 C24 -163.9(2)
C34 Si3 C23 Pb2 -150.16(16)
C34 Si3 C23 P3 90.8(2)
C34 Si3 C23 C24 -40.8(2)
C35 Si3 C23 Pb2 -33.31(18)
C35 Si3 C23 P3 -152.40(17)
C35 Si3 C23 C24 76.0(2)
C26 Pb2 C23 P3 -118.65(15)
C26 Pb2 C23 Si3 119.33(14)
C26 Pb2 C23 C24 6.89(18)
Pb2 C23 C24 C25 -35.2(3)
P3 C23 C24 C25 85.4(3)
Si3 C23 C24 C25 -144.7(2)
C23 C24 C25 C26 60.2(3)
C24 C25 C26 Pb2 -45.8(3)
C24 C25 C26 P4 -148.7(2)
C24 C25 C26 Si4 79.2(3)
B4 P4 C26 Pb2 -39.1(2)
B4 P4 C26 Si4 -162.6(2)
B4 P4 C26 C25 65.7(3)
C36 P4 C26 Pb2 -164.68(14)
C36 P4 C26 Si4 71.9(2)
C36 P4 C26 C25 -59.8(2)
C39 P4 C26 Pb2 80.34(16)
C39 P4 C26 Si4 -43.1(2)
C39 P4 C26 C25 -174.8(2)
C42 Si4 C26 Pb2 93.96(19)
C42 Si4 C26 P4 -152.18(19)
C42 Si4 C26 C25 -23.1(3)
C43 Si4 C26 Pb2 -27.5(2)
C43 Si4 C26 P4 86.3(2)
C43 Si4 C26 C25 -144.6(2)
C44 Si4 C26 Pb2 -150.90(19)
C44 Si4 C26 P4 -37.0(2)
C44 Si4 C26 C25 92.1(3)
C23 Pb2 C26 P4 131.25(13)
C23 Pb2 C26 Si4 -105.08(16)
C23 Pb2 C26 C25 19.50(19)
B3 P3 C27 C28 53.6(3)
C23 P3 C27 C28 180.0(2)
C30 P3 C27 C28 -61.4(3)
P3 C27 C28 C29 -177.9(3)
B3 P3 C30 C31 -164.5(3)
C23 P3 C30 C31 72.8(3)
C27 P3 C30 C31 -43.3(3)
P3 C30 C31 C32 -174.5(3)
B4 P4 C36 C37 2.7(9)
C26 P4 C36 C37 127.3(9)
C39 P4 C36 C37 -116.2(9)
P4 C36 C37 C38 -160.9(10)
B4 P4 C39 C40 -65.5(4)
C26 P4 C39 C40 173.8(3)
C36 P4 C39 C40 55.7(4)
P4 C39 C40 C41 -178.1(3)
